data_1542803
loop_
_publ_author_name
'Dubey, Ritesh'
'Desiraju, Gautam R.'

_publ_section_title
;
 Combinatorial selection of molecular conformations and supramolecular
 synthons in quercetin cocrystal landscapes: a route to ternary solids
;
_journal_issue 4
_journal_name_full IUCrJ
_journal_page_first 402
_journal_page_last 408
_journal_paper_doi 10.1107/S2052252515009884
_journal_volume 2
_journal_year 2015
_chemical_formula_sum 'C33 H22 N3 O7'
_chemical_formula_weight 572.53
_chemical_name_systematic
;
 ?
;
_space_group_crystal_system triclinic
_space_group_IT_number 2
_space_group_name_Hall '-P 1'
_space_group_name_H-M_alt 'P -1'
_symmetry_space_group_name_Hall '-P 1'
_symmetry_space_group_name_H-M 'P -1'
_atom_sites_solution_hydrogens mixed
_audit_creation_method SHELXL-2013
_cell_angle_alpha 87.100(6)
_cell_angle_beta 84.103(6)
_cell_angle_gamma 73.503(5)
_cell_formula_units_Z 2
_cell_length_a 8.416(3)
_cell_length_b 12.297(4)
_cell_length_c 13.111(4)
_cell_measurement_temperature 150(2)
_cell_volume 1293.8(7)
_computing_structure_refinement 'SHELXL-2013 (Sheldrick, 2013)'
_diffrn_ambient_temperature 150(2)
_diffrn_measured_fraction_theta_full 0.989
_diffrn_measured_fraction_theta_max 0.987
_diffrn_radiation_type MoK\a
_diffrn_radiation_wavelength 0.71073
_diffrn_reflns_av_R_equivalents 0.1278
_diffrn_reflns_av_unetI/netI 0.1576
_diffrn_reflns_laue_measured_fraction_full 0.989
_diffrn_reflns_laue_measured_fraction_max 0.987
_diffrn_reflns_limit_h_max 10
_diffrn_reflns_limit_h_min -10
_diffrn_reflns_limit_k_max 15
_diffrn_reflns_limit_k_min -15
_diffrn_reflns_limit_l_max 16
_diffrn_reflns_limit_l_min -16
_diffrn_reflns_number 10572
_diffrn_reflns_point_group_measured_fraction_full 0.989
_diffrn_reflns_point_group_measured_fraction_max 0.987
_diffrn_reflns_theta_full 25.242
_diffrn_reflns_theta_max 26.000
_diffrn_reflns_theta_min 3.098
_exptl_absorpt_coefficient_mu 0.105
_exptl_absorpt_correction_T_max 1.000
_exptl_absorpt_correction_T_min 0.462
_exptl_absorpt_correction_type multi-scan
_exptl_absorpt_process_details 'Jacobson, R. (1998) Private communication'
_exptl_crystal_colour Yellow-Red
_exptl_crystal_density_diffrn 1.470
_exptl_crystal_description Plate
_exptl_crystal_F_000 594
_exptl_crystal_size_max 0.300
_exptl_crystal_size_mid 0.200
_exptl_crystal_size_min 0.100
_refine_diff_density_max 0.334
_refine_diff_density_min -0.301
_refine_diff_density_rms 0.077
_refine_ls_extinction_method none
_refine_ls_goodness_of_fit_ref 0.987
_refine_ls_hydrogen_treatment mixed
_refine_ls_matrix_type full
_refine_ls_number_parameters 402
_refine_ls_number_reflns 5028
_refine_ls_number_restraints 0
_refine_ls_restrained_S_all 0.987
_refine_ls_R_factor_all 0.1894
_refine_ls_R_factor_gt 0.0845
_refine_ls_shift/su_max 0.000
_refine_ls_shift/su_mean 0.000
_refine_ls_structure_factor_coef Fsqd
_refine_ls_weighting_details
;
 w=1/[\s^2^(Fo^2^)+(0.0866P)^2^]
 where P=(Fo^2^+2Fc^2^)/3
;
_refine_ls_weighting_scheme calc
_refine_ls_wR_factor_gt 0.1788
_refine_ls_wR_factor_ref 0.2156
_reflns_Friedel_coverage 0.000
_reflns_number_gt 2322
_reflns_number_total 5028
_reflns_threshold_expression 'I > 2\s(I)'
_cod_data_source_file lc5063.cif
_cod_data_source_block QPH_II
_cod_depositor_comments
;
The following automatic conversions were performed:

'_exptl_absorpt_correction_type' value 'Multi-scan' changed to
'multi-scan' according to
/usr/data/users/saulius/automatic-downloads/current/IUCr/lib/dictionaries/cif_core.dic
dictionary named 'cif_core.dic' version 2.4.2 from 2011-04-26.

Automatic conversion script
Id: cif_fix_values 4287 2015-11-16 14:04:37Z antanas 
;
_cod_original_cell_volume 1293.9(7)
_cod_database_code 1542803
_publcif_datablock.id {35fb31df-7f0b-413c-b0f3-b8255383dafc}

_shelx_space_group_comment
;
The symmetry employed for this shelxl refinement is uniquely defined
by the following loop, which should always be used as a source of
symmetry information in preference to the above space-group names.
They are only intended as comments.
;
_shelx_estimated_absorpt_t_min 0.969
_shelx_estimated_absorpt_t_max 0.990
_shelxl_version_number 2013-2

loop_
_space_group_symop_operation_xyz
'x, y, z'
'-x, -y, -z'

loop_
_atom_site_label
_atom_site_type_symbol
_atom_site_fract_x
_atom_site_fract_y
_atom_site_fract_z
_atom_site_U_iso_or_equiv
_atom_site_adp_type
_atom_site_occupancy
_atom_site_site_symmetry_order
_atom_site_calc_flag
_atom_site_refinement_flags_posn
_atom_site_refinement_flags_adp
H1O H 0.608(7) 0.273(5) 0.588(4) 0.059(19) Uiso 1 1 d . .
H5O H 0.465(9) 0.376(6) 1.447(5) 0.12(3) Uiso 1 1 d . .
H6A H 0.753(8) 0.164(6) 1.357(5) 0.09(2) Uiso 1 1 d . .
O7 O 0.4485(3) 0.3777(2) 0.9315(2) 0.0216(7) Uani 1 1 d . .
O2 O 0.0355(4) 0.5931(3) 0.7176(2) 0.0317(9) Uani 1 1 d . .
H2O H -0.0032 0.6245 0.7737 0.048 Uiso 1 1 calc R U
O3 O 0.0175(4) 0.6321(3) 0.9162(2) 0.0285(8) Uani 1 1 d . .
O4 O 0.1385(4) 0.5753(3) 1.0968(2) 0.0321(9) Uani 1 1 d . .
H4O H 0.0450 0.6155 1.0814 0.048 Uiso 1 1 calc R U
C9 C 0.3627(5) 0.4291(4) 1.0205(3) 0.0211(11) Uani 1 1 d . .
O1 O 0.5157(4) 0.3297(3) 0.5729(2) 0.0287(8) Uani 1 1 d . .
O5 O 0.3928(4) 0.4082(3) 1.3895(2) 0.0294(9) Uani 1 1 d . .
C6 C 0.2395(5) 0.4920(4) 0.8285(3) 0.0216(11) Uani 1 1 d . .
O6 O 0.6626(4) 0.2241(3) 1.3736(2) 0.0295(9) Uani 1 1 d . .
C8 C 0.2236(5) 0.5184(4) 1.0134(3) 0.0212(11) Uani 1 1 d . .
C7 C 0.1519(6) 0.5522(4) 0.9176(3) 0.0224(11) Uani 1 1 d . .
C4 C 0.2764(6) 0.4594(4) 0.6462(3) 0.0254(11) Uani 1 1 d . .
H4 H 0.2376 0.4753 0.5800 0.030 Uiso 1 1 calc R U
C2 C 0.4861(6) 0.3525(4) 0.7548(3) 0.0246(11) Uani 1 1 d . .
H2 H 0.5895 0.2977 0.7630 0.030 Uiso 1 1 calc R U
C1 C 0.3881(5) 0.4081(4) 0.8385(3) 0.0201(11) Uani 1 1 d . .
C10 C 0.4430(5) 0.3759(4) 1.1112(3) 0.0202(10) Uani 1 1 d . .
C11 C 0.3811(5) 0.4160(4) 1.2097(3) 0.0216(11) Uani 1 1 d . .
H11 H 0.2849 0.4791 1.2179 0.026 Uiso 1 1 calc R U
C3 C 0.4288(6) 0.3793(4) 0.6586(3) 0.0232(11) Uani 1 1 d . .
C14 C 0.6605(5) 0.2300(4) 1.1875(3) 0.0233(11) Uani 1 1 d . .
H14 H 0.7561 0.1664 1.1802 0.028 Uiso 1 1 calc R U
C12 C 0.4583(6) 0.3650(4) 1.2957(4) 0.0264(12) Uani 1 1 d . .
C13 C 0.5969(6) 0.2710(4) 1.2846(3) 0.0231(11) Uani 1 1 d . .
C15 C 0.5849(5) 0.2816(4) 1.1008(3) 0.0237(11) Uani 1 1 d . .
H15 H 0.6291 0.2531 1.0347 0.028 Uiso 1 1 calc R U
C5 C 0.1830(5) 0.5151(4) 0.7295(4) 0.0238(11) Uani 1 1 d . .
N1 N 0.2106(5) 0.8424(3) 0.3883(3) 0.0252(9) Uani 1 1 d . .
N2 N -0.0679(4) 1.0300(3) 0.3575(3) 0.0240(9) Uani 1 1 d . .
C27 C 0.0550(6) 0.8398(4) 0.4213(3) 0.0233(11) Uani 1 1 d . .
C16 C 0.2277(5) 0.9387(4) 0.3393(3) 0.0231(11) Uani 1 1 d . .
C22 C -0.0865(5) 0.9342(4) 0.4056(3) 0.0238(11) Uani 1 1 d . .
C20 C 0.1122(6) 1.1317(4) 0.2709(4) 0.0288(12) Uani 1 1 d . .
H20 H 0.0192 1.1944 0.2588 0.035 Uiso 1 1 calc R U
C17 C 0.3901(6) 0.9463(4) 0.3036(3) 0.0258(11) Uani 1 1 d . .
H17 H 0.4847 0.8840 0.3137 0.031 Uiso 1 1 calc R U
C26 C 0.0322(6) 0.7403(4) 0.4742(3) 0.0295(12) Uani 1 1 d . .
H26 H 0.1254 0.6776 0.4860 0.035 Uiso 1 1 calc R U
C19 C 0.2677(6) 1.1365(4) 0.2389(4) 0.0300(12) Uani 1 1 d . .
H19 H 0.2830 1.2034 0.2050 0.036 Uiso 1 1 calc R U
C21 C 0.0879(6) 1.0329(4) 0.3226(3) 0.0245(11) Uani 1 1 d . .
C23 C -0.2471(6) 0.9268(4) 0.4426(4) 0.0298(12) Uani 1 1 d . .
H23 H -0.3416 0.9894 0.4336 0.036 Uiso 1 1 calc R U
C18 C 0.4097(6) 1.0429(4) 0.2549(4) 0.0315(12) Uani 1 1 d . .
H18 H 0.5181 1.0480 0.2315 0.038 Uiso 1 1 calc R U
C24 C -0.2666(6) 0.8299(4) 0.4913(4) 0.0319(13) Uani 1 1 d . .
H24 H -0.3750 0.8247 0.5144 0.038 Uiso 1 1 calc R U
C25 C -0.1249(6) 0.7361(4) 0.5076(4) 0.0312(12) Uani 1 1 d . .
H25 H -0.1404 0.6697 0.5423 0.037 Uiso 1 1 calc R U
N3 N 0.1260(5) 0.9545(3) 0.0688(3) 0.0348(11) Uani 1 1 d . .
C31 C -0.0139(6) 0.9216(4) 0.0732(4) 0.0280(12) Uani 1 1 d . .
C30 C 0.1414(6) 1.0338(4) -0.0059(4) 0.0325(13) Uani 1 1 d . .
C29 C 0.2838(6) 1.0727(4) -0.0141(4) 0.0351(13) Uani 1 1 d . .
H29 H 0.3671 1.0444 0.0319 0.042 Uiso 1 1 calc R U
C32 C -0.0385(6) 0.8392(4) 0.1503(4) 0.0334(13) Uani 1 1 d . .
H32 H 0.0435 0.8086 0.1966 0.040 Uiso 1 1 calc R U
C33 C -0.1775(6) 0.8054(4) 0.1569(4) 0.0359(13) Uani 1 1 d . .
H33 H -0.1929 0.7514 0.2085 0.043 Uiso 1 1 calc R U
C28 C 0.3025(6) 1.1513(5) -0.0882(4) 0.0395(14) Uani 1 1 d . .
H28 H 0.3992 1.1773 -0.0940 0.047 Uiso 1 1 calc R U

loop_
_atom_site_aniso_label
_atom_site_aniso_U_11
_atom_site_aniso_U_22
_atom_site_aniso_U_33
_atom_site_aniso_U_23
_atom_site_aniso_U_13
_atom_site_aniso_U_12
O7 0.0233(18) 0.0189(18) 0.0205(18) 0.0032(14) -0.0022(14) -0.0033(14)
O2 0.026(2) 0.024(2) 0.039(2) 0.0038(16) -0.0079(16) 0.0032(15)
O3 0.0212(18) 0.023(2) 0.036(2) 0.0014(15) -0.0019(15) 0.0022(15)
O4 0.026(2) 0.033(2) 0.029(2) -0.0004(16) -0.0017(15) 0.0047(16)
C9 0.025(3) 0.021(3) 0.019(3) 0.001(2) 0.000(2) -0.010(2)
O1 0.031(2) 0.027(2) 0.023(2) 0.0028(15) -0.0023(16) 0.0003(17)
O5 0.029(2) 0.035(2) 0.022(2) -0.0013(16) 0.0027(16) -0.0062(16)
C6 0.020(3) 0.027(3) 0.019(3) 0.004(2) -0.003(2) -0.008(2)
O6 0.028(2) 0.032(2) 0.0223(19) 0.0047(16) -0.0024(16) 0.0005(17)
C8 0.020(3) 0.022(3) 0.020(3) -0.003(2) 0.005(2) -0.005(2)
C7 0.024(3) 0.016(3) 0.029(3) 0.005(2) -0.005(2) -0.008(2)
C4 0.030(3) 0.023(3) 0.022(3) 0.006(2) -0.008(2) -0.005(2)
C2 0.028(3) 0.022(3) 0.025(3) 0.004(2) -0.004(2) -0.008(2)
C1 0.021(3) 0.016(3) 0.024(3) 0.005(2) -0.006(2) -0.006(2)
C10 0.020(3) 0.017(3) 0.025(3) 0.004(2) -0.003(2) -0.008(2)
C11 0.020(3) 0.018(3) 0.025(3) 0.005(2) 0.000(2) -0.006(2)
C3 0.025(3) 0.024(3) 0.022(3) 0.000(2) 0.003(2) -0.010(2)
C14 0.022(3) 0.022(3) 0.025(3) 0.003(2) -0.003(2) -0.007(2)
C12 0.024(3) 0.036(3) 0.022(3) -0.001(2) 0.002(2) -0.015(2)
C13 0.030(3) 0.024(3) 0.018(3) 0.006(2) -0.004(2) -0.012(2)
C15 0.025(3) 0.023(3) 0.023(3) 0.001(2) -0.004(2) -0.006(2)
C5 0.024(3) 0.016(3) 0.029(3) -0.001(2) -0.002(2) -0.001(2)
N1 0.030(2) 0.024(2) 0.024(2) 0.0035(18) -0.0045(18) -0.0100(18)
N2 0.021(2) 0.027(2) 0.022(2) -0.0019(18) -0.0002(17) -0.0042(18)
C27 0.028(3) 0.024(3) 0.020(3) 0.004(2) -0.001(2) -0.010(2)
C16 0.023(3) 0.023(3) 0.021(3) 0.001(2) 0.000(2) -0.003(2)
C22 0.021(3) 0.024(3) 0.024(3) -0.001(2) -0.001(2) -0.003(2)
C20 0.028(3) 0.020(3) 0.037(3) 0.002(2) -0.002(2) -0.005(2)
C17 0.021(3) 0.018(3) 0.034(3) -0.001(2) 0.002(2) 0.000(2)
C26 0.032(3) 0.023(3) 0.032(3) 0.010(2) -0.010(2) -0.005(2)
C19 0.035(3) 0.019(3) 0.035(3) -0.001(2) 0.004(2) -0.010(2)
C21 0.027(3) 0.018(3) 0.028(3) 0.004(2) -0.005(2) -0.005(2)
C23 0.023(3) 0.031(3) 0.032(3) 0.003(2) -0.006(2) -0.001(2)
C18 0.032(3) 0.025(3) 0.038(3) -0.003(2) 0.004(2) -0.010(2)
C24 0.024(3) 0.036(3) 0.036(3) 0.001(2) 0.003(2) -0.013(2)
C25 0.031(3) 0.034(3) 0.031(3) 0.007(2) -0.006(2) -0.013(2)
N3 0.034(3) 0.034(3) 0.035(3) -0.002(2) -0.004(2) -0.006(2)
C31 0.025(3) 0.025(3) 0.031(3) 0.002(2) 0.000(2) -0.002(2)
C30 0.029(3) 0.025(3) 0.042(3) 0.001(2) -0.005(2) -0.005(2)
C29 0.023(3) 0.041(4) 0.040(3) -0.006(3) 0.003(2) -0.006(2)
C32 0.035(3) 0.027(3) 0.032(3) 0.003(2) 0.004(2) -0.002(2)
C33 0.043(3) 0.024(3) 0.039(3) 0.000(2) 0.006(3) -0.011(3)
C28 0.032(3) 0.041(4) 0.045(4) -0.002(3) 0.004(3) -0.014(3)

loop_
_atom_type_symbol
_atom_type_description
_atom_type_scat_dispersion_real
_atom_type_scat_dispersion_imag
_atom_type_scat_source
C C 0.0033 0.0016 'International Tables Vol C Tables 4.2.6.8 and 6.1.1.4'
H H 0.0000 0.0000 'International Tables Vol C Tables 4.2.6.8 and 6.1.1.4'
N N 0.0061 0.0033 'International Tables Vol C Tables 4.2.6.8 and 6.1.1.4'
O O 0.0106 0.0060 'International Tables Vol C Tables 4.2.6.8 and 6.1.1.4'

loop_
_geom_angle_atom_site_label_1
_geom_angle_atom_site_label_2
_geom_angle_atom_site_label_3
_geom_angle
_geom_angle_site_symmetry_1
_geom_angle_site_symmetry_3
C1 O7 C9 121.0(3) . .
C5 O2 H2O 109.5 . .
C8 O4 H4O 109.5 . .
C8 C9 O7 119.2(4) . .
C8 C9 C10 129.6(4) . .
O7 C9 C10 111.2(4) . .
C3 O1 H1O 111(3) . .
C12 O5 H5O 114(4) . .
C1 C6 C5 117.9(4) . .
C1 C6 C7 119.1(4) . .
C5 C6 C7 123.0(4) . .
C13 O6 H6A 108(4) . .
O4 C8 C9 122.1(4) . .
O4 C8 C7 115.9(4) . .
C9 C8 C7 121.9(4) . .
O3 C7 C6 124.0(4) . .
O3 C7 C8 119.3(4) . .
C6 C7 C8 116.7(4) . .
C5 C4 C3 120.0(4) . .
C5 C4 H4 120.0 . .
C3 C4 H4 120.0 . .
C1 C2 C3 118.1(4) . .
C1 C2 H2 121.0 . .
C3 C2 H2 121.0 . .
O7 C1 C2 115.9(4) . .
O7 C1 C6 121.7(4) . .
C2 C1 C6 122.3(4) . .
C11 C10 C15 118.6(4) . .
C11 C10 C9 121.3(4) . .
C15 C10 C9 120.0(4) . .
C12 C11 C10 121.0(4) . .
C12 C11 H11 119.5 . .
C10 C11 H11 119.5 . .
O1 C3 C2 122.2(4) . .
O1 C3 C4 116.7(4) . .
C2 C3 C4 121.1(4) . .
C13 C14 C15 120.4(4) . .
C13 C14 H14 119.8 . .
C15 C14 H14 119.8 . .
O5 C12 C13 121.8(4) . .
O5 C12 C11 118.3(4) . .
C13 C12 C11 119.8(4) . .
O6 C13 C12 116.0(4) . .
O6 C13 C14 123.9(4) . .
C12 C13 C14 120.1(4) . .
C14 C15 C10 120.1(4) . .
C14 C15 H15 120.0 . .
C10 C15 H15 120.0 . .
O2 C5 C4 120.0(4) . .
O2 C5 C6 119.5(4) . .
C4 C5 C6 120.5(4) . .
C27 N1 C16 117.0(4) . .
C22 N2 C21 117.9(4) . .
N1 C27 C26 118.6(4) . .
N1 C27 C22 121.7(4) . .
C26 C27 C22 119.7(4) . .
N1 C16 C21 121.9(4) . .
N1 C16 C17 119.3(4) . .
C21 C16 C17 118.9(4) . .
N2 C22 C23 120.0(4) . .
N2 C22 C27 120.8(4) . .
C23 C22 C27 119.2(4) . .
C19 C20 C21 119.8(4) . .
C19 C20 H20 120.1 . .
C21 C20 H20 120.1 . .
C18 C17 C16 120.0(4) . .
C18 C17 H17 120.0 . .
C16 C17 H17 120.0 . .
C25 C26 C27 119.2(4) . .
C25 C26 H26 120.4 . .
C27 C26 H26 120.4 . .
C20 C19 C18 121.3(5) . .
C20 C19 H19 119.3 . .
C18 C19 H19 119.3 . .
N2 C21 C20 119.6(4) . .
N2 C21 C16 120.6(4) . .
C20 C21 C16 119.8(4) . .
C24 C23 C22 120.2(4) . .
C24 C23 H23 119.9 . .
C22 C23 H23 119.9 . .
C17 C18 C19 120.2(4) . .
C17 C18 H18 119.9 . .
C19 C18 H18 119.9 . .
C23 C24 C25 120.4(4) . .
C23 C24 H24 119.8 . .
C25 C24 H24 119.8 . .
C26 C25 C24 121.2(5) . .
C26 C25 H25 119.4 . .
C24 C25 H25 119.4 . .
C31 N3 C30 115.9(4) . .
N3 C31 C30 123.1(4) . 2_575
N3 C31 C32 118.8(4) . .
C30 C31 C32 118.1(4) 2_575 .
N3 C30 C29 118.8(5) . .
N3 C30 C31 121.0(4) . 2_575
C29 C30 C31 120.2(5) . 2_575
C28 C29 C30 119.9(5) . .
C28 C29 H29 120.0 . .
C30 C29 H29 120.0 . .
C33 C32 C31 120.0(5) . .
C33 C32 H32 120.0 . .
C31 C32 H32 120.0 . .
C32 C33 C28 121.5(5) . 2_575
C32 C33 H33 119.2 . .
C28 C33 H33 119.2 2_575 .
C29 C28 C33 120.3(5) . 2_575
C29 C28 H28 119.9 . .
C33 C28 H28 119.9 2_575 .

loop_
_geom_bond_atom_site_label_1
_geom_bond_atom_site_label_2
_geom_bond_distance
_geom_bond_site_symmetry_2
O7 C1 1.364(5) .
O7 C9 1.387(5) .
O2 C5 1.354(5) .
O2 H2O 0.8400 .
O3 C7 1.271(5) .
O4 C8 1.353(5) .
O4 H4O 0.8400 .
C9 C8 1.367(6) .
C9 C10 1.461(6) .
O1 C3 1.348(5) .
O1 H1O 0.91(6) .
O5 C12 1.363(5) .
O5 H5O 1.01(7) .
C6 C1 1.391(6) .
C6 C5 1.415(6) .
C6 C7 1.434(6) .
O6 C13 1.373(5) .
O6 H6A 0.92(7) .
C8 C7 1.441(6) .
C4 C5 1.368(6) .
C4 C3 1.397(6) .
C4 H4 0.9500 .
C2 C1 1.386(6) .
C2 C3 1.388(6) .
C2 H2 0.9500 .
C10 C11 1.401(6) .
C10 C15 1.409(6) .
C11 C12 1.391(6) .
C11 H11 0.9500 .
C14 C13 1.390(6) .
C14 C15 1.395(6) .
C14 H14 0.9500 .
C12 C13 1.390(6) .
C15 H15 0.9500 .
N1 C27 1.345(5) .
N1 C16 1.354(6) .
N2 C22 1.349(6) .
N2 C21 1.354(5) .
C27 C26 1.427(6) .
C27 C22 1.432(6) .
C16 C21 1.424(6) .
C16 C17 1.426(6) .
C22 C23 1.415(6) .
C20 C19 1.349(6) .
C20 C21 1.416(6) .
C20 H20 0.9500 .
C17 C18 1.364(6) .
C17 H17 0.9500 .
C26 C25 1.364(6) .
C26 H26 0.9500 .
C19 C18 1.430(7) .
C19 H19 0.9500 .
C23 C24 1.367(6) .
C23 H23 0.9500 .
C18 H18 0.9500 .
C24 C25 1.430(7) .
C24 H24 0.9500 .
C25 H25 0.9500 .
N3 C31 1.344(6) .
N3 C30 1.369(6) .
C31 C30 1.430(6) 2_575
C31 C32 1.436(6) .
C30 C29 1.404(6) .
C30 C31 1.430(6) 2_575
C29 C28 1.365(7) .
C29 H29 0.9500 .
C32 C33 1.341(6) .
C32 H32 0.9500 .
C33 C28 1.424(7) 2_575
C33 H33 0.9500 .
C28 C33 1.424(7) 2_575
C28 H28 0.9500 .

loop_
_geom_hbond_atom_site_label_D
_geom_hbond_atom_site_label_H
_geom_hbond_atom_site_label_A
_geom_hbond_distance_DH
_geom_hbond_distance_HA
_geom_hbond_distance_DA
_geom_hbond_angle_DHA
_geom_hbond_site_symmetry_A
C11 H11 O4 0.95 2.20 2.873(5) 127.3 .
C20 H20 O2 0.95 2.55 3.263(6) 131.9 2_576
